data_2200964
loop_
_publ_author_name
'Girald\'es, Jos\'e'
'McLaughlin, Mark L.'
'Fronczek, Frank R.'

_publ_section_title
;1-Benzoyl-2(<i>S</i>)-<i>tert</i>-butyl-4-methoxy-6(<i>S</i>)-carbomethoxy-1,2,5,6-tetrahydro-1,3-pyrimidine:
 a useful precursor of \a-alkylated aspartic acids
;
_journal_issue 3
_journal_name_full 'Acta Crystallographica Section E'
_journal_page_first o261
_journal_page_last o262
_journal_paper_doi 10.1107/S1600536802002210
_journal_volume 58
_journal_year 2002
_chemical_formula_iupac 'C18 H24 N2 O4'
_chemical_formula_moiety 'C18 H24 N2 O4'
_chemical_formula_sum 'C18 H24 N2 O4'
_chemical_formula_weight 332.39
_chemical_name_systematic
;
1-Benzoyl-2(S)-tert-butyl-4-methoxy-6(S)-carbomethoxy-1,2,5,6-tetrahydro-
1,3-pyrimidine
;
_space_group_IT_number 4
_symmetry_cell_setting monoclinic
_symmetry_space_group_name_Hall 'P 2yb'
_symmetry_space_group_name_H-M 'P 1 21 1'
_atom_sites_solution_hydrogens geom
_atom_sites_solution_primary direct
_atom_sites_solution_secondary difmap
_cell_angle_alpha 90
_cell_angle_beta 113.673(11)
_cell_angle_gamma 90
_cell_formula_units_Z 2
_cell_length_a 10.283(3)
_cell_length_b 8.124(2)
_cell_length_c 11.757(4)
_cell_measurement_reflns_used 2391
_cell_measurement_temperature 120
_cell_measurement_theta_max 30.0
_cell_measurement_theta_min 2.5
_cell_volume 899.5(5)
_computing_cell_refinement 'DENZO and SCALEPACK'
_computing_data_collection 'COLLECT (Nonius, 2000)'
_computing_data_reduction 'DENZO and SCALEPACK (Otwinowski & Minor, 1997)'
_computing_molecular_graphics 'ORTEP-3 (Farrugia, 1997)'
_computing_publication_material SHELXL97
_computing_structure_refinement 'SHELXL97 (Sheldrick, 1997)'
_computing_structure_solution 'SIR97 (Altomare et al., 1999)'
_diffrn_ambient_temperature 120
_diffrn_measured_fraction_theta_full .988
_diffrn_measured_fraction_theta_max .988
_diffrn_measurement_device 'KappaCCD (with Oxford Cryostream)'
_diffrn_measurement_method ' \w scans with \k offsets'
_diffrn_radiation_monochromator graphite
_diffrn_radiation_source 'fine-focus sealed tube'
_diffrn_radiation_type MoK\a
_diffrn_radiation_wavelength .71073
_diffrn_reflns_av_R_equivalents .025
_diffrn_reflns_av_sigmaI/netI .043
_diffrn_reflns_limit_h_max 14
_diffrn_reflns_limit_h_min -14
_diffrn_reflns_limit_k_max 11
_diffrn_reflns_limit_k_min -9
_diffrn_reflns_limit_l_max 16
_diffrn_reflns_limit_l_min -16
_diffrn_reflns_number 8506
_diffrn_reflns_theta_full 30.0
_diffrn_reflns_theta_max 30.0
_diffrn_reflns_theta_min 3.3
_diffrn_standards_decay_% <2
_diffrn_standards_number 0
_exptl_absorpt_coefficient_mu .087
_exptl_absorpt_correction_type none
_exptl_crystal_colour colorless
_exptl_crystal_density_diffrn 1.227
_exptl_crystal_density_method 'not measured'
_exptl_crystal_description fragment
_exptl_crystal_F_000 356
_exptl_crystal_size_max .45
_exptl_crystal_size_mid .25
_exptl_crystal_size_min .10
_refine_diff_density_max .19
_refine_diff_density_min -.18
_refine_ls_extinction_coef .035(4)
_refine_ls_extinction_expression Fc^*^=kFc[1+0.001xFc^2^\l^3^/sin(2\q)]^-1/4^
_refine_ls_extinction_method SHELXL97
_refine_ls_goodness_of_fit_ref 1.032
_refine_ls_hydrogen_treatment constr
_refine_ls_matrix_type full
_refine_ls_number_parameters 223
_refine_ls_number_reflns 2780
_refine_ls_number_restraints 1
_refine_ls_restrained_S_all 1.032
_refine_ls_R_factor_all .052
_refine_ls_R_factor_gt .039
_refine_ls_shift/su_max <0.001
_refine_ls_shift/su_mean .000
_refine_ls_structure_factor_coef Fsqd
_refine_ls_weighting_details 'calc w = 1/[\s^2^(Fo^2^)+(0.0334P)^2^+0.1725P] where P = (Fo^2^+2Fc^2^)/3'
_refine_ls_weighting_scheme calc
_refine_ls_wR_factor_gt .082
_refine_ls_wR_factor_ref .088
_reflns_number_gt 2368
_reflns_number_total 2780
_reflns_threshold_expression I>2\s(I)
_cod_data_source_file om6076.cif
_cod_data_source_block I
_cod_depositor_comments
;
The following automatic conversions were performed:
'_symmetry_cell_setting' value 'Monoclinic' changed to 'monoclinic'
according to '/home/saulius/struct/CIF-dictionaries/cif_core.dic'
dictionary named 'cif_core.dic' version 2.4.1 from 2010-06-29.

Automatic conversion script
Id: cif_fix_enum 1527 2010-12-29 10:47:43Z saulius 

The following automatic conversions were performed:

'_symmetry_cell_setting' value 'Monoclinic' changed to 'monoclinic'
according to /home/saulius/struct/CIF-dictionaries/cif_core.dic
dictionary named 'cif_core.dic' version 2.4.1 from 2010-06-29.

Automatic conversion script
Id: cif_fix_values 1715 2011-07-08 13:25:40Z adriana 
;
_cod_original_sg_symbol_H-M 'P 21'
_cod_database_code 2200964
_cod_database_fobs_code 2200964

loop_
_symmetry_equiv_pos_as_xyz
'x, y, z'
'-x, y+1/2, -z'

loop_
_atom_site_label
_atom_site_fract_x
_atom_site_fract_y
_atom_site_fract_z
_atom_site_U_iso_or_equiv
_atom_site_adp_type
_atom_site_calc_flag
_atom_site_refinement_flags
_atom_site_occupancy
_atom_site_disorder_assembly
_atom_site_disorder_group
_atom_site_type_symbol
O1 .37008(14) .33594(17) .09520(12) .0249(3) Uani d . 1 . . O
O2 .50381(16) .7956(2) .44708(15) .0419(4) Uani d . 1 . . O
O3 .57215(13) .6150(2) .33832(14) .0298(3) Uani d . 1 . . O
O4 -.01145(13) .70686(18) .24520(12) .0269(3) Uani d . 1 . . O
N1 .21989(14) .66471(19) .27711(13) .0184(3) Uani d . 1 . . N
N2 .24587(16) .5725(2) .08579(14) .0217(3) Uani d . 1 . . N
C1 .18222(18) .6900(2) .14142(15) .0198(4) Uani d . 1 . . C
H1 .0774 .6715 .0995 .024 Uiso calc R 1 . . H
C2 .31471(18) .4502(2) .14657(17) .0200(4) Uani d . 1 . . C
C3 .34699(19) .4111(2) .27940(17) .0219(4) Uani d . 1 . . C
H3A .4407 .3564 .3177 .026 Uiso calc R 1 . . H
H3B .2743 .3350 .2843 .026 Uiso calc R 1 . . H
C4 .34815(17) .5690(2) .34919(16) .0201(4) Uani d . 1 . . C
H4 .3412 .5366 .4286 .024 Uiso calc R 1 . . H
C5 .48208(18) .6742(3) .38369(17) .0246(4) Uani d . 1 . . C
C6 .2073(2) .8684(2) .10656(18) .0244(4) Uani d . 1 . . C
C7 .1284(3) .8832(3) -.0345(2) .0507(7) Uani d . 1 . . C
H7A .1390 .9952 -.0604 .076 Uiso calc R 1 . . H
H7B .0274 .8593 -.0582 .076 Uiso calc R 1 . . H
H7C .1681 .8045 -.0751 .076 Uiso calc R 1 . . H
C8 .3640(3) .9064(3) .1444(3) .0523(8) Uani d . 1 . . C
H8A .4077 .8193 .1139 .078 Uiso calc R 1 . . H
H8B .4113 .9122 .2352 .078 Uiso calc R 1 . . H
H8C .3739 1.0122 .1086 .078 Uiso calc R 1 . . H
C9 .1440(2) .9941(3) .1661(2) .0314(5) Uani d . 1 . . C
H9A .1932 .9875 .2567 .047 Uiso calc R 1 . . H
H9B .0428 .9706 .1416 .047 Uiso calc R 1 . . H
H9C .1552 1.1049 .1384 .047 Uiso calc R 1 . . H
C10 .11096(17) .6749(2) .31641(16) .0201(4) Uani d . 1 . . C
C11 .14387(17) .6545(2) .45231(17) .0207(4) Uani d . 1 . . C
C12 .05856(19) .5494(3) .48634(18) .0258(4) Uani d . 1 . . C
H12 -.0120 .4845 .4251 .031 Uiso calc R 1 . . H
C13 .0764(2) .5392(3) .6093(2) .0324(5) Uani d . 1 . . C
H13 .0196 .4655 .6324 .039 Uiso calc R 1 . . H
C14 .1769(2) .6361(3) .69869(19) .0316(5) Uani d . 1 . . C
H14 .1877 .6299 .7827 .038 Uiso calc R 1 . . H
C15 .2617(2) .7420(3) .66558(18) .0298(4) Uani d . 1 . . C
H15 .3306 .8082 .7269 .036 Uiso calc R 1 . . H
C16 .24566(19) .7511(3) .54227(18) .0257(4) Uani d . 1 . . C
H16 .3041 .8231 .5196 .031 Uiso calc R 1 . . H
C17 .3371(2) .3551(3) -.03509(19) .0319(5) Uani d . 1 . . C
H17A .2339 .3542 -.0817 .048 Uiso calc R 1 . . H
H17B .3794 .2643 -.0634 .048 Uiso calc R 1 . . H
H17C .3757 .4599 -.0490 .048 Uiso calc R 1 . . H
C18 .7014(2) .7111(4) .3683(2) .0425(6) Uani d . 1 . . C
H18A .6764 .8260 .3437 .064 Uiso calc R 1 . . H
H18B .7558 .6663 .3235 .064 Uiso calc R 1 . . H
H18C .7588 .7057 .4579 .064 Uiso calc R 1 . . H

loop_
_atom_site_aniso_label
_atom_site_aniso_U_11
_atom_site_aniso_U_22
_atom_site_aniso_U_33
_atom_site_aniso_U_12
_atom_site_aniso_U_13
_atom_site_aniso_U_23
O1 .0311(7) .0212(7) .0232(7) .0060(6) .0118(5) -.0008(5)
O2 .0381(8) .0500(10) .0418(9) -.0215(8) .0205(7) -.0257(8)
O3 .0198(6) .0334(8) .0375(8) .0015(6) .0130(6) -.0001(7)
O4 .0194(6) .0334(8) .0247(7) .0026(6) .0054(5) -.0029(6)
N1 .0177(6) .0190(7) .0168(7) .0009(6) .0050(5) .0015(6)
N2 .0239(7) .0198(8) .0205(7) .0018(6) .0079(6) -.0004(6)
C1 .0206(8) .0207(9) .0171(8) .0028(7) .0066(6) .0005(7)
C2 .0204(8) .0179(9) .0211(9) -.0015(7) .0078(7) -.0030(7)
C3 .0251(8) .0162(8) .0226(9) .0018(7) .0078(7) .0016(7)
C4 .0202(8) .0206(9) .0178(8) .0019(7) .0058(6) .0007(7)
C5 .0211(8) .0310(10) .0192(8) -.0017(8) .0054(7) -.0010(8)
C6 .0296(9) .0191(9) .0254(10) .0039(7) .0121(8) .0054(8)
C7 .095(2) .0272(12) .0291(12) .0178(13) .0238(13) .0083(10)
C8 .0407(13) .0308(12) .096(2) .0073(11) .0380(14) .0294(14)
C9 .0407(11) .0190(9) .0355(12) .0027(9) .0162(9) -.0007(8)
C10 .0201(7) .0187(8) .0210(8) -.0026(7) .0078(6) -.0036(7)
C11 .0193(7) .0203(9) .0228(8) .0021(7) .0089(6) -.0006(7)
C12 .0239(8) .0247(9) .0288(10) -.0011(8) .0106(7) .0004(8)
C13 .0372(11) .0301(11) .0377(12) .0002(9) .0233(9) .0067(9)
C14 .0407(11) .0348(12) .0246(10) .0073(9) .0185(8) .0036(9)
C15 .0326(10) .0331(11) .0230(9) -.0005(9) .0104(8) -.0054(8)
C16 .0264(9) .0290(10) .0233(9) -.0043(8) .0116(7) -.0029(8)
C17 .0388(11) .0342(11) .0270(10) .0067(10) .0179(9) -.0015(9)
C18 .0211(9) .0536(16) .0523(14) -.0048(10) .0144(9) .0018(12)

loop_
_atom_type_symbol
_atom_type_description
_atom_type_scat_dispersion_real
_atom_type_scat_dispersion_imag
_atom_type_scat_source
C C .0033 .0016 'International Tables Vol C Tables 4.2.6.8 and 6.1.1.4'
H H .0000 .0000 'International Tables Vol C Tables 4.2.6.8 and 6.1.1.4'
N N .0061 .0033 'International Tables Vol C Tables 4.2.6.8 and 6.1.1.4'
O O .0106 .0060 'International Tables Vol C Tables 4.2.6.8 and 6.1.1.4'

loop_
_geom_angle_atom_site_label_1
_geom_angle_atom_site_label_2
_geom_angle_atom_site_label_3
_geom_angle
C2 O1 C17 116.11(15)
C5 O3 C18 115.06(18)
C10 N1 C4 120.07(14)
C10 N1 C1 116.92(13)
C4 N1 C1 118.36(13)
C2 N2 C1 120.94(16)
N2 C1 N1 114.76(14)
N2 C1 C6 109.94(15)
N1 C1 C6 114.18(14)
N2 C1 H1 105.7
N1 C1 H1 105.7
C6 C1 H1 105.7
N2 C2 O1 121.93(16)
N2 C2 C3 126.69(17)
O1 C2 C3 111.38(15)
C2 C3 C4 109.57(15)
C2 C3 H3A 109.8
C4 C3 H3A 109.8
C2 C3 H3B 109.8
C4 C3 H3B 109.8
H3A C3 H3B 108.2
N1 C4 C3 108.90(13)
N1 C4 C5 111.16(15)
C3 C4 C5 115.17(15)
N1 C4 H4 107.1
C3 C4 H4 107.1
C5 C4 H4 107.1
O2 C5 O3 123.98(18)
O2 C5 C4 123.09(17)
O3 C5 C4 112.92(17)
C8 C6 C9 109.10(19)
C8 C6 C7 109.9(2)
C9 C6 C7 107.86(17)
C8 C6 C1 112.36(16)
C9 C6 C1 110.87(16)
C7 C6 C1 106.67(17)
C6 C7 H7A 109.5
C6 C7 H7B 109.5
H7A C7 H7B 109.5
C6 C7 H7C 109.5
H7A C7 H7C 109.5
H7B C7 H7C 109.5
C6 C8 H8A 109.5
C6 C8 H8B 109.5
H8A C8 H8B 109.5
C6 C8 H8C 109.5
H8A C8 H8C 109.5
H8B C8 H8C 109.5
C6 C9 H9A 109.5
C6 C9 H9B 109.5
H9A C9 H9B 109.5
C6 C9 H9C 109.5
H9A C9 H9C 109.5
H9B C9 H9C 109.5
O4 C10 N1 122.29(16)
O4 C10 C11 118.67(16)
N1 C10 C11 118.97(14)
C16 C11 C12 119.67(17)
C16 C11 C10 121.66(16)
C12 C11 C10 118.26(16)
C13 C12 C11 120.08(18)
C13 C12 H12 120.0
C11 C12 H12 120.0
C12 C13 C14 120.3(2)
C12 C13 H13 119.8
C14 C13 H13 119.8
C13 C14 C15 120.01(19)
C13 C14 H14 120.0
C15 C14 H14 120.0
C14 C15 C16 119.99(19)
C14 C15 H15 120.0
C16 C15 H15 120.0
C11 C16 C15 119.91(18)
C11 C16 H16 120.0
C15 C16 H16 120.0
O1 C17 H17A 109.5
O1 C17 H17B 109.5
H17A C17 H17B 109.5
O1 C17 H17C 109.5
H17A C17 H17C 109.5
H17B C17 H17C 109.5
O3 C18 H18A 109.5
O3 C18 H18B 109.5
H18A C18 H18B 109.5
O3 C18 H18C 109.5
H18A C18 H18C 109.5
H18B C18 H18C 109.5

loop_
_geom_bond_atom_site_label_1
_geom_bond_atom_site_label_2
_geom_bond_site_symmetry_2
_geom_bond_distance
_geom_bond_publ_flag
O1 C2 . 1.351(2) ?
O1 C17 . 1.438(2) ?
O2 C5 . 1.202(3) ?
O3 C5 . 1.330(2) ?
O3 C18 . 1.457(3) ?
O4 C10 . 1.227(2) ?
N1 C10 . 1.375(2) y
N1 C4 . 1.471(2) y
N1 C1 . 1.497(2) y
N2 C2 . 1.262(2) y
N2 C1 . 1.453(2) y
C1 C6 . 1.555(3) ?
C1 H1 . 1.0000 ?
C2 C3 . 1.495(3) ?
C3 C4 . 1.520(3) ?
C3 H3A . .9900 ?
C3 H3B . .9900 ?
C4 C5 . 1.530(3) ?
C4 H4 . 1.0000 ?
C6 C8 . 1.521(3) ?
C6 C9 . 1.524(3) ?
C6 C7 . 1.530(3) ?
C7 H7A . .9800 ?
C7 H7B . .9800 ?
C7 H7C . .9800 ?
C8 H8A . .9800 ?
C8 H8B . .9800 ?
C8 H8C . .9800 ?
C9 H9A . .9800 ?
C9 H9B . .9800 ?
C9 H9C . .9800 ?
C10 C11 . 1.504(2) ?
C11 C16 . 1.393(3) ?
C11 C12 . 1.393(3) ?
C12 C13 . 1.384(3) ?
C12 H12 . .9500 ?
C13 C14 . 1.385(3) ?
C13 H13 . .9500 ?
C14 C15 . 1.387(3) ?
C14 H14 . .9500 ?
C15 C16 . 1.394(3) ?
C15 H15 . .9500 ?
C16 H16 . .9500 ?
C17 H17A . .9800 ?
C17 H17B . .9800 ?
C17 H17C . .9800 ?
C18 H18A . .9800 ?
C18 H18B . .9800 ?
C18 H18C . .9800 ?

loop_
_geom_torsion_atom_site_label_1
_geom_torsion_atom_site_label_2
_geom_torsion_atom_site_label_3
_geom_torsion_atom_site_label_4
_geom_torsion
_geom_torsion_publ_flag
C2 N2 C1 N1 7.0(2) y
C2 N2 C1 C6 137.32(17) ?
C10 N1 C1 N2 -135.36(16) ?
C4 N1 C1 N2 20.5(2) y
C10 N1 C1 C6 96.41(19) ?
C4 N1 C1 C6 -107.72(17) ?
C1 N2 C2 O1 177.38(15) ?
C1 N2 C2 C3 -3.0(3) y
C17 O1 C2 N2 -4.5(2) y
C17 O1 C2 C3 175.86(16) ?
N2 C2 C3 C4 -26.2(3) y
O1 C2 C3 C4 153.49(14) ?
C10 N1 C4 C3 106.96(18) ?
C1 N1 C4 C3 -48.13(19) y
C10 N1 C4 C5 -125.12(17) ?
C1 N1 C4 C5 79.79(19) ?
C2 C3 C4 N1 48.18(19) y
C2 C3 C4 C5 -77.44(19) ?
C18 O3 C5 O2 -1.5(3) ?
C18 O3 C5 C4 179.82(17) ?
N1 C4 C5 O2 61.5(2) ?
C3 C4 C5 O2 -174.07(19) ?
N1 C4 C5 O3 -119.79(17) ?
C3 C4 C5 O3 4.7(2) ?
N2 C1 C6 C8 -56.5(2) ?
N1 C1 C6 C8 74.2(2) ?
N2 C1 C6 C9 -178.85(15) ?
N1 C1 C6 C9 -48.2(2) ?
N2 C1 C6 C7 64.0(2) ?
N1 C1 C6 C7 -165.38(17) ?
C4 N1 C10 O4 -157.06(17) ?
C1 N1 C10 O4 -1.6(3) ?
C4 N1 C10 C11 26.1(2) ?
C1 N1 C10 C11 -178.50(15) ?
O4 C10 C11 C16 -122.3(2) ?
N1 C10 C11 C16 54.7(2) ?
O4 C10 C11 C12 50.4(3) ?
N1 C10 C11 C12 -132.65(18) ?
C16 C11 C12 C13 -1.0(3) ?
C10 C11 C12 C13 -173.76(18) ?
C11 C12 C13 C14 1.4(3) ?
C12 C13 C14 C15 -1.0(3) ?
C13 C14 C15 C16 .1(3) ?
C12 C11 C16 C15 .0(3) ?
C10 C11 C16 C15 172.60(18) ?
C14 C15 C16 C11 .4(3) ?

loop_
_cod_related_entry_id
_cod_related_entry_database
_cod_related_entry_code
1 ChemSpider 24731473
